data_7002571
loop_
_publ_author_name
'Lian, Bing'
'Ma, Haiyan'
'Spaniol, Thomas P.'
'Okuda, Jun'

_publ_section_title
;
 Neutral and cationic aluminium complexes containing a chiral
 (OSSO)-type bis(phenolato) ligand: synthesis, structures and
 polymerization activity
;
_journal_issue 41
_journal_name_full 'Dalton Transactions'
_journal_page_first 9033
_journal_page_last 9042
_journal_paper_doi 10.1039/b909287k
_journal_year 2009
_chemical_formula_moiety 'C29 H41 Al O2 S2'
_chemical_formula_sum 'C29 H41 Al O2 S2'
_chemical_formula_weight 512.76
_chemical_name_systematic
;
?
;
_space_group_IT_number 85
_symmetry_cell_setting tetragonal
_symmetry_space_group_name_Hall '-P 4a'
_symmetry_space_group_name_H-M 'P 4/n :2'
_atom_sites_solution_hydrogens geom
_atom_sites_solution_primary direct
_atom_sites_solution_secondary difmap
_audit_creation_method SHELXL-97
_cell_angle_alpha 90.00
_cell_angle_beta 90.00
_cell_angle_gamma 90.00
_cell_formula_units_Z 16
_cell_length_a 34.2888(12)
_cell_length_b 34.2888(12)
_cell_length_c 10.4408(4)
_cell_measurement_reflns_used 5514
_cell_measurement_temperature 110(2)
_cell_measurement_theta_max 23.33
_cell_measurement_theta_min 2.12
_cell_volume 12275.5(8)
_computing_cell_refinement 'Bruker SMART (2001)'
_computing_data_collection 'Bruker SMART (2001)'
_computing_data_reduction 'Bruker SAINT+ (1999)'
_computing_molecular_graphics 'Ortep-3 for Windows (Farrugia, 1997)'
_computing_structure_refinement 'SHELXL-97 (Sheldrick, 1997)'
_computing_structure_solution 'SHELXS-86 (Sheldrick, 1986)'
_diffrn_ambient_temperature 110(2)
_diffrn_measured_fraction_theta_full 0.995
_diffrn_measured_fraction_theta_max 0.995
_diffrn_measurement_device_type 'CCD area detector'
_diffrn_measurement_method 'phi and omega scans'
_diffrn_radiation_monochromator graphite
_diffrn_radiation_source 'fine-focus sealed tube'
_diffrn_radiation_type MoK\a
_diffrn_radiation_wavelength 0.71073
_diffrn_reflns_av_R_equivalents 0.1177
_diffrn_reflns_av_sigmaI/netI 0.0945
_diffrn_reflns_limit_h_max 43
_diffrn_reflns_limit_h_min -41
_diffrn_reflns_limit_k_max 43
_diffrn_reflns_limit_k_min -43
_diffrn_reflns_limit_l_max 10
_diffrn_reflns_limit_l_min -13
_diffrn_reflns_number 80557
_diffrn_reflns_theta_full 27.09
_diffrn_reflns_theta_max 27.09
_diffrn_reflns_theta_min 1.19
_exptl_absorpt_coefficient_mu 0.224
_exptl_absorpt_correction_T_max 0.9715
_exptl_absorpt_correction_T_min 0.8519
_exptl_absorpt_correction_type multi-scan
_exptl_absorpt_process_details 'Bruker SADABS'
_exptl_crystal_colour colourless
_exptl_crystal_density_diffrn 1.110
_exptl_crystal_density_method 'not measured'
_exptl_crystal_description rod
_exptl_crystal_F_000 4415
_exptl_crystal_size_max 0.74
_exptl_crystal_size_mid 0.13
_exptl_crystal_size_min 0.13
_platon_squeeze_details
;
;
_refine_diff_density_max 0.486
_refine_diff_density_min -0.505
_refine_diff_density_rms 0.090
_refine_ls_extinction_coef 0.00040(9)
_refine_ls_extinction_expression Fc^*^=kFc[1+0.001xFc^2^\l^3^/sin(2\q)]^-1/4^
_refine_ls_extinction_method SHELXL
_refine_ls_goodness_of_fit_ref 1.094
_refine_ls_hydrogen_treatment noref
_refine_ls_matrix_type full
_refine_ls_number_parameters 632
_refine_ls_number_reflns 13484
_refine_ls_number_restraints 0
_refine_ls_restrained_S_all 1.094
_refine_ls_R_factor_all 0.1210
_refine_ls_R_factor_gt 0.0811
_refine_ls_shift/su_max 0.000
_refine_ls_shift/su_mean 0.000
_refine_ls_structure_factor_coef Fsqd
_refine_ls_weighting_details 'calc w=1/[\s^2^(Fo^2^)+(0.0831P)^2^+9.4014P] where P=(Fo^2^+2Fc^2^)/3'
_refine_ls_weighting_scheme calc
_refine_ls_wR_factor_gt 0.1767
_refine_ls_wR_factor_ref 0.1938
_reflns_number_gt 9575
_reflns_number_total 13484
_reflns_threshold_expression >2sigma(I)
_cod_data_source_file b909287k.txt
_cod_data_source_block rac-2b
_cod_original_sg_symbol_H-M P4/n
_cod_database_code 7002571

loop_
_symmetry_equiv_pos_as_xyz
'x, y, z'
'-x+1/2, -y+1/2, z'
'-y+1/2, x, z'
'y, -x+1/2, z'
'-x, -y, -z'
'x-1/2, y-1/2, -z'
'y-1/2, -x, -z'
'-y, x-1/2, -z'

loop_
_atom_site_label
_atom_site_type_symbol
_atom_site_fract_x
_atom_site_fract_y
_atom_site_fract_z
_atom_site_U_iso_or_equiv
_atom_site_adp_type
_atom_site_occupancy
_atom_site_symmetry_multiplicity
_atom_site_calc_flag
_atom_site_refinement_flags
_atom_site_disorder_assembly
_atom_site_disorder_group
S1 S 0.00611(3) 0.45066(3) -0.05621(9) 0.0155(2) Uani 1 1 d . . .
S2 S 0.01222(3) 0.36989(3) 0.09388(8) 0.0142(2) Uani 1 1 d . . .
S3 S -0.00866(3) 0.15833(3) 0.68745(9) 0.0180(2) Uani 1 1 d . . .
S4 S -0.01286(3) 0.23712(3) 0.52529(9) 0.0158(2) Uani 1 1 d . . .
O1 O -0.06551(7) 0.40344(7) -0.0789(2) 0.0165(5) Uani 1 1 d . . .
O2 O -0.06998(7) 0.36367(7) 0.1459(2) 0.0180(6) Uani 1 1 d . . .
O3 O 0.06480(7) 0.20372(7) 0.7022(2) 0.0191(6) Uani 1 1 d . . .
O4 O 0.06949(7) 0.24182(7) 0.4737(2) 0.0191(6) Uani 1 1 d . . .
Al1 Al -0.04846(3) 0.40611(3) 0.07927(10) 0.0152(2) Uani 1 1 d . . .
Al2 Al 0.04743(3) 0.20052(3) 0.54517(11) 0.0167(2) Uani 1 1 d . . .
C1 C -0.05933(11) 0.44946(11) 0.1933(4) 0.0221(8) Uani 1 1 d . . .
H1A H -0.0406 0.4493 0.2642 0.033 Uiso 1 1 calc R . .
H1B H -0.0858 0.4469 0.2275 0.033 Uiso 1 1 calc R . .
H1C H -0.0571 0.4740 0.1460 0.033 Uiso 1 1 calc R . .
C2 C -0.06169(10) 0.42893(10) -0.1756(3) 0.0151(7) Uani 1 1 d . . .
C3 C -0.02901(10) 0.45383(10) -0.1805(3) 0.0152(7) Uani 1 1 d . . .
C4 C -0.02514(11) 0.48163(10) -0.2764(4) 0.0176(8) Uani 1 1 d . . .
H4 H -0.0031 0.4985 -0.2765 0.021 Uiso 1 1 calc R . .
C5 C -0.05282(10) 0.48512(10) -0.3714(3) 0.0174(8) Uani 1 1 d . . .
C6 C -0.08431(10) 0.45891(10) -0.3689(3) 0.0167(8) Uani 1 1 d . . .
H6 H -0.1030 0.4604 -0.4361 0.020 Uiso 1 1 calc R . .
C7 C -0.08986(10) 0.43096(10) -0.2743(3) 0.0154(8) Uani 1 1 d . . .
C8 C -0.05084(11) 0.51599(11) -0.4733(4) 0.0237(9) Uani 1 1 d . . .
H8A H -0.0665 0.5385 -0.4471 0.036 Uiso 1 1 calc R . .
H8B H -0.0611 0.5055 -0.5539 0.036 Uiso 1 1 calc R . .
H8C H -0.0237 0.5241 -0.4854 0.036 Uiso 1 1 calc R . .
C9 C -0.12488(11) 0.40266(11) -0.2768(4) 0.0204(8) Uani 1 1 d . . .
C10 C -0.10968(12) 0.36061(12) -0.2857(4) 0.0281(10) Uani 1 1 d . . .
H10A H -0.0934 0.3549 -0.2109 0.042 Uiso 1 1 calc R . .
H10B H -0.0941 0.3576 -0.3639 0.042 Uiso 1 1 calc R . .
H10C H -0.1318 0.3425 -0.2882 0.042 Uiso 1 1 calc R . .
C11 C -0.14941(11) 0.40776(13) -0.1561(4) 0.0268(9) Uani 1 1 d . . .
H11A H -0.1341 0.3999 -0.0811 0.040 Uiso 1 1 calc R . .
H11B H -0.1728 0.3915 -0.1621 0.040 Uiso 1 1 calc R . .
H11C H -0.1571 0.4352 -0.1475 0.040 Uiso 1 1 calc R . .
C12 C -0.15097(11) 0.41010(12) -0.3938(4) 0.0275(9) Uani 1 1 d . . .
H12A H -0.1723 0.3910 -0.3950 0.041 Uiso 1 1 calc R . .
H12B H -0.1355 0.4075 -0.4722 0.041 Uiso 1 1 calc R . .
H12C H -0.1618 0.4365 -0.3889 0.041 Uiso 1 1 calc R . .
C13 C 0.03891(10) 0.41134(10) -0.1081(3) 0.0151(7) Uani 1 1 d . . .
H13 H 0.0632 0.4143 -0.0561 0.018 Uiso 1 1 calc R . .
C14 C 0.05144(11) 0.41496(11) -0.2477(4) 0.0190(8) Uani 1 1 d . . .
H14A H 0.0627 0.4412 -0.2626 0.023 Uiso 1 1 calc R . .
H14B H 0.0284 0.4120 -0.3040 0.023 Uiso 1 1 calc R . .
C15 C 0.08165(11) 0.38384(11) -0.2809(4) 0.0212(8) Uani 1 1 d . . .
H15A H 0.0884 0.3858 -0.3729 0.025 Uiso 1 1 calc R . .
H15B H 0.1057 0.3885 -0.2306 0.025 Uiso 1 1 calc R . .
C16 C 0.06629(11) 0.34328(11) -0.2525(4) 0.0218(8) Uani 1 1 d . . .
H16A H 0.0869 0.3239 -0.2711 0.026 Uiso 1 1 calc R . .
H16B H 0.0438 0.3377 -0.3092 0.026 Uiso 1 1 calc R . .
C17 C 0.05359(11) 0.33930(11) -0.1134(4) 0.0195(8) Uani 1 1 d . . .
H17A H 0.0766 0.3421 -0.0568 0.023 Uiso 1 1 calc R . .
H17B H 0.0423 0.3131 -0.0995 0.023 Uiso 1 1 calc R . .
C18 C 0.02320(10) 0.37047(10) -0.0786(3) 0.0141(7) Uani 1 1 d . . .
H18 H -0.0013 0.3658 -0.1285 0.017 Uiso 1 1 calc R . .
C19 C -0.01242(10) 0.32554(10) 0.1262(3) 0.0136(7) Uani 1 1 d . . .
C20 C -0.05242(11) 0.32904(10) 0.1552(3) 0.0156(7) Uani 1 1 d . . .
C21 C -0.07276(11) 0.29538(11) 0.1981(3) 0.0178(8) Uani 1 1 d . . .
C22 C -0.05195(11) 0.26055(10) 0.2053(3) 0.0181(8) Uani 1 1 d . . .
H22 H -0.0655 0.2377 0.2316 0.022 Uiso 1 1 calc R . .
C23 C -0.01258(11) 0.25723(11) 0.1763(3) 0.0192(8) Uani 1 1 d . . .
C24 C 0.00732(11) 0.29052(10) 0.1401(3) 0.0164(8) Uani 1 1 d . . .
H24 H 0.0346 0.2894 0.1248 0.020 Uiso 1 1 calc R . .
C25 C 0.00879(12) 0.21873(10) 0.1870(4) 0.0224(9) Uani 1 1 d . . .
H25A H -0.0064 0.2007 0.2400 0.034 Uiso 1 1 calc R . .
H25B H 0.0344 0.2230 0.2264 0.034 Uiso 1 1 calc R . .
H25C H 0.0123 0.2075 0.1014 0.034 Uiso 1 1 calc R . .
C26 C -0.11627(11) 0.29854(11) 0.2351(4) 0.0219(9) Uani 1 1 d . . .
C27 C -0.14092(12) 0.31150(13) 0.1197(4) 0.0304(10) Uani 1 1 d . . .
H27A H -0.1322 0.3373 0.0910 0.046 Uiso 1 1 calc R . .
H27B H -0.1684 0.3128 0.1448 0.046 Uiso 1 1 calc R . .
H27C H -0.1378 0.2927 0.0498 0.046 Uiso 1 1 calc R . .
C28 C -0.12103(13) 0.32750(12) 0.3467(4) 0.0306(10) Uani 1 1 d . . .
H28A H -0.1053 0.3188 0.4197 0.046 Uiso 1 1 calc R . .
H28B H -0.1485 0.3288 0.3718 0.046 Uiso 1 1 calc R . .
H28C H -0.1122 0.3534 0.3195 0.046 Uiso 1 1 calc R . .
C29 C -0.13241(13) 0.25925(12) 0.2810(5) 0.0350(11) Uani 1 1 d . . .
H29A H -0.1295 0.2398 0.2127 0.052 Uiso 1 1 calc R . .
H29B H -0.1601 0.2621 0.3025 0.052 Uiso 1 1 calc R . .
H29C H -0.1180 0.2507 0.3569 0.052 Uiso 1 1 calc R . .
C30 C 0.05431(12) 0.15476(11) 0.4391(4) 0.0237(9) Uani 1 1 d . . .
H30A H 0.0675 0.1343 0.4886 0.036 Uiso 1 1 calc R . .
H30B H 0.0702 0.1615 0.3643 0.036 Uiso 1 1 calc R . .
H30C H 0.0288 0.1453 0.4107 0.036 Uiso 1 1 calc R . .
C31 C 0.05914(11) 0.18071(10) 0.8054(3) 0.0178(8) Uani 1 1 d . . .
C32 C 0.02562(11) 0.15832(10) 0.8158(3) 0.0170(8) Uani 1 1 d . . .
C33 C 0.01946(11) 0.13339(10) 0.9201(3) 0.0170(8) Uani 1 1 d . . .
H33 H -0.0036 0.1180 0.9244 0.020 Uiso 1 1 calc R . .
C34 C 0.04695(11) 0.13114(10) 1.0169(3) 0.0188(8) Uani 1 1 d . . .
C35 C 0.08042(11) 0.15387(10) 1.0059(4) 0.0193(8) Uani 1 1 d . . .
H35 H 0.0994 0.1522 1.0719 0.023 Uiso 1 1 calc R . .
C36 C 0.08762(11) 0.17895(10) 0.9035(4) 0.0179(8) Uani 1 1 d . . .
C37 C 0.04018(12) 0.10465(12) 1.1304(4) 0.0267(9) Uani 1 1 d . . .
H37A H 0.0225 0.1174 1.1912 0.040 Uiso 1 1 calc R . .
H37B H 0.0651 0.0992 1.1726 0.040 Uiso 1 1 calc R . .
H37C H 0.0285 0.0801 1.1011 0.040 Uiso 1 1 calc R . .
C38 C 0.12526(11) 0.20367(11) 0.8964(4) 0.0205(8) Uani 1 1 d . . .
C39 C 0.15138(13) 0.19798(13) 1.0142(4) 0.0351(11) Uani 1 1 d . . .
H39A H 0.1596 0.1706 1.0194 0.053 Uiso 1 1 calc R . .
H39B H 0.1368 0.2049 1.0917 0.053 Uiso 1 1 calc R . .
H39C H 0.1744 0.2147 1.0068 0.053 Uiso 1 1 calc R . .
C40 C 0.14946(12) 0.19233(13) 0.7781(4) 0.0305(10) Uani 1 1 d . . .
H40A H 0.1733 0.2081 0.7755 0.046 Uiso 1 1 calc R . .
H40B H 0.1341 0.1971 0.7004 0.046 Uiso 1 1 calc R . .
H40C H 0.1563 0.1646 0.7830 0.046 Uiso 1 1 calc R . .
C41 C 0.11450(13) 0.24735(11) 0.8901(4) 0.0301(10) Uani 1 1 d . . .
H41A H 0.0982 0.2541 0.9639 0.045 Uiso 1 1 calc R . .
H41B H 0.1001 0.2526 0.8108 0.045 Uiso 1 1 calc R . .
H41C H 0.1384 0.2631 0.8916 0.045 Uiso 1 1 calc R . .
C42 C -0.04250(11) 0.19835(10) 0.7265(4) 0.0176(8) Uani 1 1 d . . .
H42 H -0.0656 0.1953 0.6687 0.021 Uiso 1 1 calc R . .
C43 C -0.05794(12) 0.19576(12) 0.8638(4) 0.0244(9) Uani 1 1 d . . .
H43A H -0.0709 0.1703 0.8766 0.029 Uiso 1 1 calc R . .
H43B H -0.0359 0.1975 0.9246 0.029 Uiso 1 1 calc R . .
C44 C -0.08691(12) 0.22852(12) 0.8910(4) 0.0273(9) Uani 1 1 d . . .
H44A H -0.0952 0.2272 0.9817 0.033 Uiso 1 1 calc R . .
H44B H -0.1103 0.2251 0.8367 0.033 Uiso 1 1 calc R . .
C45 C -0.06861(13) 0.26849(12) 0.8641(4) 0.0279(10) Uani 1 1 d . . .
H45A H -0.0882 0.2892 0.8797 0.033 Uiso 1 1 calc R . .
H45B H -0.0465 0.2728 0.9234 0.033 Uiso 1 1 calc R . .
C46 C -0.05421(12) 0.27122(11) 0.7268(4) 0.0233(9) Uani 1 1 d . . .
H46A H -0.0416 0.2968 0.7132 0.028 Uiso 1 1 calc R . .
H46B H -0.0767 0.2693 0.6675 0.028 Uiso 1 1 calc R . .
C47 C -0.02492(11) 0.23842(10) 0.6970(3) 0.0154(8) Uani 1 1 d . . .
H47 H -0.0006 0.2423 0.7484 0.018 Uiso 1 1 calc R . .
C48 C 0.01256(11) 0.28082(10) 0.4901(3) 0.0170(8) Uani 1 1 d . . .
C49 C 0.05234(11) 0.27666(10) 0.4618(3) 0.0172(8) Uani 1 1 d . . .
C50 C 0.07344(12) 0.30978(11) 0.4184(3) 0.0234(9) Uani 1 1 d . . .
C51 C 0.05273(13) 0.34470(11) 0.4099(4) 0.0268(10) Uani 1 1 d . . .
H51 H 0.0666 0.3672 0.3831 0.032 Uiso 1 1 calc R . .
C52 C 0.01337(13) 0.34898(11) 0.4376(4) 0.0252(9) Uani 1 1 d . . .
C53 C -0.00712(12) 0.31612(11) 0.4756(3) 0.0208(8) Uani 1 1 d . . .
H53 H -0.0344 0.3176 0.4916 0.025 Uiso 1 1 calc R . .
C54 C -0.00718(15) 0.38776(12) 0.4266(4) 0.0346(11) Uani 1 1 d . . .
H54A H -0.0327 0.3840 0.3861 0.052 Uiso 1 1 calc R . .
H54B H 0.0086 0.4055 0.3743 0.052 Uiso 1 1 calc R . .
H54C H -0.0108 0.3989 0.5122 0.052 Uiso 1 1 calc R . .
C55 C 0.11650(13) 0.30598(12) 0.3816(4) 0.0311(10) Uani 1 1 d . . .
C56 C 0.12165(14) 0.27648(13) 0.2724(4) 0.0346(11) Uani 1 1 d . . .
H56A H 0.1077 0.2857 0.1963 0.052 Uiso 1 1 calc R . .
H56B H 0.1111 0.2512 0.2987 0.052 Uiso 1 1 calc R . .
H56C H 0.1494 0.2737 0.2524 0.052 Uiso 1 1 calc R . .
C57 C 0.14084(13) 0.29321(16) 0.4985(5) 0.0444(13) Uani 1 1 d . . .
H57A H 0.1683 0.2906 0.4735 0.067 Uiso 1 1 calc R . .
H57B H 0.1312 0.2681 0.5301 0.067 Uiso 1 1 calc R . .
H57C H 0.1385 0.3128 0.5664 0.067 Uiso 1 1 calc R . .
C58 C 0.13325(17) 0.34497(14) 0.3345(6) 0.0556(16) Uani 1 1 d . . .
H58A H 0.1189 0.3535 0.2584 0.083 Uiso 1 1 calc R . .
H58B H 0.1609 0.3416 0.3130 0.083 Uiso 1 1 calc R . .
H58C H 0.1306 0.3646 0.4022 0.083 Uiso 1 1 calc R . .

loop_
_atom_site_aniso_label
_atom_site_aniso_U_11
_atom_site_aniso_U_22
_atom_site_aniso_U_33
_atom_site_aniso_U_23
_atom_site_aniso_U_13
_atom_site_aniso_U_12
S1 0.0182(5) 0.0162(4) 0.0121(5) 0.0014(3) -0.0021(3) 0.0002(4)
S2 0.0189(5) 0.0160(4) 0.0078(4) 0.0006(3) 0.0000(3) -0.0003(3)
S3 0.0245(5) 0.0165(4) 0.0130(5) 0.0000(4) -0.0009(4) -0.0031(4)
S4 0.0214(5) 0.0171(4) 0.0090(5) 0.0002(3) 0.0001(3) -0.0022(4)
O1 0.0209(13) 0.0207(13) 0.0078(13) 0.0051(10) -0.0023(10) -0.0014(10)
O2 0.0223(14) 0.0155(13) 0.0163(14) 0.0026(10) 0.0054(11) 0.0026(10)
O3 0.0270(14) 0.0212(14) 0.0090(13) 0.0028(10) -0.0026(11) -0.0069(11)
O4 0.0207(14) 0.0179(13) 0.0188(15) 0.0031(11) 0.0015(11) -0.0027(10)
Al1 0.0191(6) 0.0157(5) 0.0109(6) 0.0020(4) 0.0007(4) 0.0014(4)
Al2 0.0218(6) 0.0168(6) 0.0114(6) 0.0008(4) 0.0008(4) -0.0010(4)
C1 0.028(2) 0.0179(19) 0.020(2) 0.0001(16) -0.0001(17) 0.0027(16)
C2 0.0142(17) 0.0187(18) 0.0125(19) 0.0024(14) 0.0035(14) 0.0060(14)
C3 0.0180(18) 0.0174(18) 0.0101(19) 0.0007(14) -0.0034(14) 0.0038(14)
C4 0.0184(19) 0.0146(18) 0.020(2) 0.0035(15) 0.0022(15) 0.0014(14)
C5 0.0191(19) 0.0189(19) 0.014(2) 0.0035(15) 0.0024(15) 0.0095(15)
C6 0.0188(18) 0.0202(19) 0.0111(19) 0.0000(15) 0.0018(14) 0.0083(15)
C7 0.0152(18) 0.0194(19) 0.0116(19) -0.0026(14) 0.0011(14) 0.0061(14)
C8 0.024(2) 0.027(2) 0.020(2) 0.0114(17) 0.0009(16) 0.0030(17)
C9 0.0183(19) 0.023(2) 0.020(2) 0.0003(16) -0.0027(16) -0.0009(15)
C10 0.031(2) 0.027(2) 0.027(2) -0.0011(18) -0.0095(18) -0.0028(18)
C11 0.018(2) 0.041(2) 0.022(2) -0.0007(18) 0.0016(17) -0.0025(18)
C12 0.021(2) 0.036(2) 0.026(2) 0.0028(18) -0.0053(17) -0.0055(17)
C13 0.0141(17) 0.0194(18) 0.0119(19) 0.0003(14) 0.0008(14) 0.0003(14)
C14 0.0203(19) 0.0208(19) 0.016(2) 0.0025(15) 0.0025(15) -0.0008(15)
C15 0.021(2) 0.030(2) 0.012(2) -0.0026(16) 0.0050(15) -0.0006(16)
C16 0.025(2) 0.028(2) 0.012(2) 0.0008(16) 0.0052(16) 0.0033(17)
C17 0.0198(19) 0.024(2) 0.015(2) -0.0022(15) 0.0033(15) 0.0028(15)
C18 0.0188(18) 0.0195(18) 0.0039(17) 0.0034(14) -0.0015(14) -0.0011(14)
C19 0.0219(18) 0.0158(17) 0.0032(17) 0.0000(13) 0.0021(14) -0.0017(14)
C20 0.0243(19) 0.0150(18) 0.0076(18) -0.0018(14) -0.0004(15) 0.0010(15)
C21 0.025(2) 0.0216(19) 0.0068(18) -0.0008(14) 0.0004(15) -0.0033(15)
C22 0.030(2) 0.0168(18) 0.0077(19) -0.0005(14) -0.0006(15) -0.0031(15)
C23 0.031(2) 0.0201(19) 0.0064(19) -0.0016(15) -0.0017(15) 0.0026(16)
C24 0.0197(19) 0.0219(19) 0.0077(18) 0.0016(15) 0.0004(14) 0.0045(15)
C25 0.032(2) 0.0140(18) 0.021(2) -0.0003(15) -0.0025(17) 0.0016(16)
C26 0.026(2) 0.021(2) 0.018(2) -0.0017(16) 0.0094(16) -0.0039(16)
C27 0.026(2) 0.037(2) 0.028(3) -0.0036(19) 0.0055(18) -0.0028(19)
C28 0.039(3) 0.031(2) 0.022(2) -0.0048(18) 0.0153(19) -0.0024(19)
C29 0.036(3) 0.028(2) 0.041(3) 0.000(2) 0.018(2) -0.0080(19)
C30 0.026(2) 0.022(2) 0.024(2) -0.0012(16) 0.0019(17) 0.0002(16)
C31 0.029(2) 0.0151(18) 0.0098(19) -0.0010(14) 0.0016(15) 0.0026(15)
C32 0.026(2) 0.0152(18) 0.0096(19) -0.0012(14) 0.0015(15) 0.0009(15)
C33 0.0227(19) 0.0129(17) 0.015(2) -0.0011(14) 0.0033(15) -0.0016(14)
C34 0.030(2) 0.0148(18) 0.012(2) 0.0000(14) 0.0021(16) 0.0035(15)
C35 0.026(2) 0.0189(19) 0.013(2) -0.0058(15) -0.0037(15) 0.0073(15)
C36 0.0225(19) 0.0147(18) 0.016(2) -0.0069(15) 0.0012(15) 0.0048(15)
C37 0.036(2) 0.028(2) 0.016(2) 0.0009(17) 0.0048(18) 0.0010(18)
C38 0.023(2) 0.023(2) 0.016(2) -0.0005(16) -0.0056(16) -0.0015(16)
C39 0.036(3) 0.038(3) 0.032(3) 0.004(2) -0.014(2) -0.002(2)
C40 0.024(2) 0.036(2) 0.031(3) -0.0056(19) -0.0003(18) -0.0043(19)
C41 0.042(3) 0.019(2) 0.029(3) -0.0054(18) -0.007(2) -0.0050(18)
C42 0.0184(19) 0.0167(18) 0.018(2) 0.0017(15) -0.0014(15) -0.0001(15)
C43 0.029(2) 0.031(2) 0.013(2) 0.0007(17) 0.0082(17) -0.0012(17)
C44 0.027(2) 0.041(2) 0.013(2) 0.0070(18) 0.0090(17) 0.0051(18)
C45 0.041(3) 0.029(2) 0.014(2) 0.0009(17) 0.0047(18) 0.0108(19)
C46 0.033(2) 0.022(2) 0.015(2) 0.0029(16) 0.0041(17) 0.0074(17)
C47 0.0231(19) 0.0193(18) 0.0038(17) 0.0013(14) -0.0011(14) 0.0016(15)
C48 0.026(2) 0.0181(18) 0.0070(18) 0.0008(14) -0.0004(15) -0.0048(15)
C49 0.027(2) 0.0186(19) 0.0061(18) -0.0003(14) -0.0044(15) -0.0062(15)
C50 0.042(2) 0.021(2) 0.0073(19) -0.0032(15) 0.0047(17) -0.0097(17)
C51 0.053(3) 0.020(2) 0.008(2) 0.0029(15) 0.0001(18) -0.0136(19)
C52 0.048(3) 0.018(2) 0.009(2) 0.0028(15) -0.0062(18) 0.0006(18)
C53 0.033(2) 0.0199(19) 0.010(2) 0.0006(15) -0.0023(16) -0.0020(16)
C54 0.065(3) 0.019(2) 0.019(2) 0.0036(17) -0.010(2) 0.008(2)
C55 0.041(3) 0.030(2) 0.022(2) -0.0052(18) 0.0144(19) -0.017(2)
C56 0.044(3) 0.043(3) 0.017(2) -0.0087(19) 0.0142(19) -0.006(2)
C57 0.029(2) 0.073(4) 0.032(3) -0.021(3) 0.007(2) -0.018(2)
C58 0.067(4) 0.036(3) 0.064(4) -0.005(3) 0.039(3) -0.020(3)

loop_
_atom_type_symbol
_atom_type_description
_atom_type_scat_dispersion_real
_atom_type_scat_dispersion_imag
_atom_type_scat_source
C C 0.0030 0.0020 'International Tables Vol C Tables 4.2.6.8 and 6.1.1.4'
H H 0.0000 0.0000 'International Tables Vol C Tables 4.2.6.8 and 6.1.1.4'
Al Al 0.0640 0.0510 'International Tables Vol C Tables 4.2.6.8 and 6.1.1.4'
O O 0.0110 0.0060 'International Tables Vol C Tables 4.2.6.8 and 6.1.1.4'
S S 0.1250 0.1230 'International Tables Vol C Tables 4.2.6.8 and 6.1.1.4'

loop_
_geom_angle_atom_site_label_1
_geom_angle_atom_site_label_2
_geom_angle_atom_site_label_3
_geom_angle
_geom_angle_site_symmetry_1
_geom_angle_site_symmetry_3
_geom_angle_publ_flag
C3 S1 C13 104.16(17) . . ?
C3 S1 Al1 87.10(12) . . ?
C13 S1 Al1 99.08(11) . . ?
C19 S2 C18 107.06(16) . . ?
C19 S2 Al1 92.44(12) . . ?
C18 S2 Al1 96.21(12) . . ?
C32 S3 C42 104.43(17) . . ?
C32 S3 Al2 86.94(12) . . ?
C42 S3 Al2 99.41(12) . . ?
C48 S4 C47 106.99(17) . . ?
C48 S4 Al2 92.06(13) . . ?
C47 S4 Al2 96.93(12) . . ?
C2 O1 Al1 129.9(2) . . ?
C20 O2 Al1 124.8(2) . . ?
C31 O3 Al2 131.5(2) . . ?
C49 O4 Al2 124.5(2) . . ?
O1 Al1 O2 100.81(13) . . ?
O1 Al1 C1 123.61(15) . . ?
O2 Al1 C1 107.93(15) . . ?
O1 Al1 S2 108.55(10) . . ?
O2 Al1 S2 84.96(9) . . ?
C1 Al1 S2 121.19(13) . . ?
O1 Al1 S1 77.03(9) . . ?
O2 Al1 S1 157.52(10) . . ?
C1 Al1 S1 91.18(12) . . ?
S2 Al1 S1 74.82(4) . . ?
O3 Al2 O4 101.52(13) . . ?
O3 Al2 C30 123.11(16) . . ?
O4 Al2 C30 110.82(15) . . ?
O3 Al2 S4 109.75(10) . . ?
O4 Al2 S4 85.08(9) . . ?
C30 Al2 S4 118.30(13) . . ?
O3 Al2 S3 76.76(9) . . ?
O4 Al2 S3 157.08(10) . . ?
C30 Al2 S3 88.20(13) . . ?
S4 Al2 S3 74.35(4) . . ?
Al1 C1 H1A 109.5 . . ?
Al1 C1 H1B 109.5 . . ?
H1A C1 H1B 109.5 . . ?
Al1 C1 H1C 109.5 . . ?
H1A C1 H1C 109.5 . . ?
H1B C1 H1C 109.5 . . ?
O1 C2 C3 120.0(3) . . ?
O1 C2 C7 120.9(3) . . ?
C3 C2 C7 119.1(3) . . ?
C4 C3 C2 121.2(3) . . ?
C4 C3 S1 120.3(3) . . ?
C2 C3 S1 118.4(3) . . ?
C5 C4 C3 120.8(3) . . ?
C5 C4 H4 119.6 . . ?
C3 C4 H4 119.6 . . ?
C4 C5 C6 117.4(3) . . ?
C4 C5 C8 122.7(3) . . ?
C6 C5 C8 119.9(3) . . ?
C7 C6 C5 124.0(3) . . ?
C7 C6 H6 118.0 . . ?
C5 C6 H6 118.0 . . ?
C6 C7 C2 117.3(3) . . ?
C6 C7 C9 121.8(3) . . ?
C2 C7 C9 120.8(3) . . ?
C5 C8 H8A 109.5 . . ?
C5 C8 H8B 109.5 . . ?
H8A C8 H8B 109.5 . . ?
C5 C8 H8C 109.5 . . ?
H8A C8 H8C 109.5 . . ?
H8B C8 H8C 109.5 . . ?
C11 C9 C12 108.5(3) . . ?
C11 C9 C10 110.2(3) . . ?
C12 C9 C10 107.8(3) . . ?
C11 C9 C7 110.0(3) . . ?
C12 C9 C7 111.2(3) . . ?
C10 C9 C7 109.1(3) . . ?
C9 C10 H10A 109.5 . . ?
C9 C10 H10B 109.5 . . ?
H10A C10 H10B 109.5 . . ?
C9 C10 H10C 109.5 . . ?
H10A C10 H10C 109.5 . . ?
H10B C10 H10C 109.5 . . ?
C9 C11 H11A 109.5 . . ?
C9 C11 H11B 109.5 . . ?
H11A C11 H11B 109.5 . . ?
C9 C11 H11C 109.5 . . ?
H11A C11 H11C 109.5 . . ?
H11B C11 H11C 109.5 . . ?
C9 C12 H12A 109.5 . . ?
C9 C12 H12B 109.5 . . ?
H12A C12 H12B 109.5 . . ?
C9 C12 H12C 109.5 . . ?
H12A C12 H12C 109.5 . . ?
H12B C12 H12C 109.5 . . ?
C14 C13 C18 111.4(3) . . ?
C14 C13 S1 113.2(2) . . ?
C18 C13 S1 113.4(2) . . ?
C14 C13 H13 106.0 . . ?
C18 C13 H13 106.0 . . ?
S1 C13 H13 106.0 . . ?
C13 C14 C15 110.6(3) . . ?
C13 C14 H14A 109.5 . . ?
C15 C14 H14A 109.5 . . ?
C13 C14 H14B 109.5 . . ?
C15 C14 H14B 109.5 . . ?
H14A C14 H14B 108.1 . . ?
C16 C15 C14 111.1(3) . . ?
C16 C15 H15A 109.4 . . ?
C14 C15 H15A 109.4 . . ?
C16 C15 H15B 109.4 . . ?
C14 C15 H15B 109.4 . . ?
H15A C15 H15B 108.0 . . ?
C15 C16 C17 111.6(3) . . ?
C15 C16 H16A 109.3 . . ?
C17 C16 H16A 109.3 . . ?
C15 C16 H16B 109.3 . . ?
C17 C16 H16B 109.3 . . ?
H16A C16 H16B 108.0 . . ?
C16 C17 C18 110.9(3) . . ?
C16 C17 H17A 109.5 . . ?
C18 C17 H17A 109.5 . . ?
C16 C17 H17B 109.5 . . ?
C18 C17 H17B 109.5 . . ?
H17A C17 H17B 108.0 . . ?
C13 C18 C17 110.5(3) . . ?
C13 C18 S2 106.2(2) . . ?
C17 C18 S2 111.3(2) . . ?
C13 C18 H18 109.6 . . ?
C17 C18 H18 109.6 . . ?
S2 C18 H18 109.6 . . ?
C24 C19 C20 121.7(3) . . ?
C24 C19 S2 122.1(3) . . ?
C20 C19 S2 115.6(3) . . ?
O2 C20 C19 119.9(3) . . ?
O2 C20 C21 121.6(3) . . ?
C19 C20 C21 118.4(3) . . ?
C22 C21 C20 117.5(3) . . ?
C22 C21 C26 122.8(3) . . ?
C20 C21 C26 119.7(3) . . ?
C23 C22 C21 123.8(3) . . ?
C23 C22 H22 118.1 . . ?
C21 C22 H22 118.1 . . ?
C24 C23 C22 118.2(3) . . ?
C24 C23 C25 120.1(3) . . ?
C22 C23 C25 121.7(3) . . ?
C23 C24 C19 120.2(3) . . ?
C23 C24 H24 119.9 . . ?
C19 C24 H24 119.9 . . ?
C23 C25 H25A 109.5 . . ?
C23 C25 H25B 109.5 . . ?
H25A C25 H25B 109.5 . . ?
C23 C25 H25C 109.5 . . ?
H25A C25 H25C 109.5 . . ?
H25B C25 H25C 109.5 . . ?
C29 C26 C27 107.5(3) . . ?
C29 C26 C28 107.0(3) . . ?
C27 C26 C28 110.4(3) . . ?
C29 C26 C21 111.4(3) . . ?
C27 C26 C21 110.8(3) . . ?
C28 C26 C21 109.7(3) . . ?
C26 C27 H27A 109.5 . . ?
C26 C27 H27B 109.5 . . ?
H27A C27 H27B 109.5 . . ?
C26 C27 H27C 109.5 . . ?
H27A C27 H27C 109.5 . . ?
H27B C27 H27C 109.5 . . ?
C26 C28 H28A 109.5 . . ?
C26 C28 H28B 109.5 . . ?
H28A C28 H28B 109.5 . . ?
C26 C28 H28C 109.5 . . ?
H28A C28 H28C 109.5 . . ?
H28B C28 H28C 109.5 . . ?
C26 C29 H29A 109.5 . . ?
C26 C29 H29B 109.5 . . ?
H29A C29 H29B 109.5 . . ?
C26 C29 H29C 109.5 . . ?
H29A C29 H29C 109.5 . . ?
H29B C29 H29C 109.5 . . ?
Al2 C30 H30A 109.5 . . ?
Al2 C30 H30B 109.5 . . ?
H30A C30 H30B 109.5 . . ?
Al2 C30 H30C 109.5 . . ?
H30A C30 H30C 109.5 . . ?
H30B C30 H30C 109.5 . . ?
O3 C31 C32 120.4(3) . . ?
O3 C31 C36 120.2(3) . . ?
C32 C31 C36 119.4(3) . . ?
C31 C32 C33 121.6(3) . . ?
C31 C32 S3 119.2(3) . . ?
C33 C32 S3 119.0(3) . . ?
C34 C33 C32 119.9(3) . . ?
C34 C33 H33 120.0 . . ?
C32 C33 H33 120.0 . . ?
C33 C34 C35 118.0(3) . . ?
C33 C34 C37 120.1(3) . . ?
C35 C34 C37 121.9(3) . . ?
C34 C35 C36 123.7(4) . . ?
C34 C35 H35 118.2 . . ?
C36 C35 H35 118.2 . . ?
C35 C36 C31 117.3(3) . . ?
C35 C36 C38 121.5(3) . . ?
C31 C36 C38 121.2(3) . . ?
C34 C37 H37A 109.5 . . ?
C34 C37 H37B 109.5 . . ?
H37A C37 H37B 109.5 . . ?
C34 C37 H37C 109.5 . . ?
H37A C37 H37C 109.5 . . ?
H37B C37 H37C 109.5 . . ?
C39 C38 C40 107.3(3) . . ?
C39 C38 C41 107.3(3) . . ?
C40 C38 C41 109.9(3) . . ?
C39 C38 C36 112.3(3) . . ?
C40 C38 C36 110.5(3) . . ?
C41 C38 C36 109.5(3) . . ?
C38 C39 H39A 109.5 . . ?
C38 C39 H39B 109.5 . . ?
H39A C39 H39B 109.5 . . ?
C38 C39 H39C 109.5 . . ?
H39A C39 H39C 109.5 . . ?
H39B C39 H39C 109.5 . . ?
C38 C40 H40A 109.5 . . ?
C38 C40 H40B 109.5 . . ?
H40A C40 H40B 109.5 . . ?
C38 C40 H40C 109.5 . . ?
H40A C40 H40C 109.5 . . ?
H40B C40 H40C 109.5 . . ?
C38 C41 H41A 109.5 . . ?
C38 C41 H41B 109.5 . . ?
H41A C41 H41B 109.5 . . ?
C38 C41 H41C 109.5 . . ?
H41A C41 H41C 109.5 . . ?
H41B C41 H41C 109.5 . . ?
C43 C42 C47 112.1(3) . . ?
C43 C42 S3 112.4(3) . . ?
C47 C42 S3 112.1(2) . . ?
C43 C42 H42 106.6 . . ?
C47 C42 H42 106.6 . . ?
S3 C42 H42 106.6 . . ?
C44 C43 C42 110.9(3) . . ?
C44 C43 H43A 109.5 . . ?
C42 C43 H43A 109.5 . . ?
C44 C43 H43B 109.5 . . ?
C42 C43 H43B 109.5 . . ?
H43A C43 H43B 108.0 . . ?
C43 C44 C45 110.9(3) . . ?
C43 C44 H44A 109.5 . . ?
C45 C44 H44A 109.5 . . ?
C43 C44 H44B 109.5 . . ?
C45 C44 H44B 109.5 . . ?
H44A C44 H44B 108.0 . . ?
C46 C45 C44 111.2(3) . . ?
C46 C45 H45A 109.4 . . ?
C44 C45 H45A 109.4 . . ?
C46 C45 H45B 109.4 . . ?
C44 C45 H45B 109.4 . . ?
H45A C45 H45B 108.0 . . ?
C45 C46 C47 111.0(3) . . ?
C45 C46 H46A 109.4 . . ?
C47 C46 H46A 109.4 . . ?
C45 C46 H46B 109.4 . . ?
C47 C46 H46B 109.4 . . ?
H46A C46 H46B 108.0 . . ?
C42 C47 C46 111.0(3) . . ?
C42 C47 S4 105.2(2) . . ?
C46 C47 S4 111.2(2) . . ?
C42 C47 H47 109.8 . . ?
C46 C47 H47 109.8 . . ?
S4 C47 H47 109.8 . . ?
C53 C48 C49 122.4(3) . . ?
C53 C48 S4 121.2(3) . . ?
C49 C48 S4 115.8(3) . . ?
O4 C49 C48 119.9(3) . . ?
O4 C49 C50 121.3(3) . . ?
C48 C49 C50 118.7(3) . . ?
C51 C50 C49 116.6(4) . . ?
C51 C50 C55 123.2(4) . . ?
C49 C50 C55 120.2(4) . . ?
C52 C51 C50 124.9(4) . . ?
C52 C51 H51 117.5 . . ?
C50 C51 H51 117.5 . . ?
C53 C52 C51 117.8(4) . . ?
C53 C52 C54 120.1(4) . . ?
C51 C52 C54 122.1(4) . . ?
C52 C53 C48 119.4(4) . . ?
C52 C53 H53 120.3 . . ?
C48 C53 H53 120.3 . . ?
C52 C54 H54A 109.5 . . ?
C52 C54 H54B 109.5 . . ?
H54A C54 H54B 109.5 . . ?
C52 C54 H54C 109.5 . . ?
H54A C54 H54C 109.5 . . ?
H54B C54 H54C 109.5 . . ?
C50 C55 C56 110.7(3) . . ?
C50 C55 C58 111.5(4) . . ?
C56 C55 C58 107.0(4) . . ?
C50 C55 C57 110.3(3) . . ?
C56 C55 C57 109.8(4) . . ?
C58 C55 C57 107.3(4) . . ?
C55 C56 H56A 109.5 . . ?
C55 C56 H56B 109.5 . . ?
H56A C56 H56B 109.5 . . ?
C55 C56 H56C 109.5 . . ?
H56A C56 H56C 109.5 . . ?
H56B C56 H56C 109.5 . . ?
C55 C57 H57A 109.5 . . ?
C55 C57 H57B 109.5 . . ?
H57A C57 H57B 109.5 . . ?
C55 C57 H57C 109.5 . . ?
H57A C57 H57C 109.5 . . ?
H57B C57 H57C 109.5 . . ?
C55 C58 H58A 109.5 . . ?
C55 C58 H58B 109.5 . . ?
H58A C58 H58B 109.5 . . ?
C55 C58 H58C 109.5 . . ?
H58A C58 H58C 109.5 . . ?
H58B C58 H58C 109.5 . . ?

loop_
_geom_bond_atom_site_label_1
_geom_bond_atom_site_label_2
_geom_bond_distance
_geom_bond_site_symmetry_2
_geom_bond_publ_flag
S1 C3 1.774(4) . ?
S1 C13 1.837(4) . ?
S1 Al1 2.7991(14) . ?
S2 C19 1.772(3) . ?
S2 C18 1.840(3) . ?
S2 Al1 2.4277(14) . ?
S3 C32 1.782(4) . ?
S3 C42 1.843(4) . ?
S3 Al2 2.8282(14) . ?
S4 C48 1.772(4) . ?
S4 C47 1.840(4) . ?
S4 Al2 2.4274(14) . ?
O1 C2 1.342(4) . ?
O1 Al1 1.755(3) . ?
O2 C20 1.335(4) . ?
O2 Al1 1.774(3) . ?
O3 C31 1.349(4) . ?
O3 Al2 1.748(3) . ?
O4 C49 1.337(4) . ?
O4 Al2 1.770(3) . ?
Al1 C1 1.941(4) . ?
Al2 C30 1.935(4) . ?
C1 H1A 0.9800 . ?
C1 H1B 0.9800 . ?
C1 H1C 0.9800 . ?
C2 C3 1.410(5) . ?
C2 C7 1.414(5) . ?
C3 C4 1.389(5) . ?
C4 C5 1.378(5) . ?
C4 H4 0.9500 . ?
C5 C6 1.405(5) . ?
C5 C8 1.502(5) . ?
C6 C7 1.390(5) . ?
C6 H6 0.9500 . ?
C7 C9 1.544(5) . ?
C8 H8A 0.9800 . ?
C8 H8B 0.9800 . ?
C8 H8C 0.9800 . ?
C9 C11 1.525(5) . ?
C9 C12 1.535(5) . ?
C9 C10 1.536(5) . ?
C10 H10A 0.9800 . ?
C10 H10B 0.9800 . ?
C10 H10C 0.9800 . ?
C11 H11A 0.9800 . ?
C11 H11B 0.9800 . ?
C11 H11C 0.9800 . ?
C12 H12A 0.9800 . ?
C12 H12B 0.9800 . ?
C12 H12C 0.9800 . ?
C13 C14 1.524(5) . ?
C13 C18 1.532(5) . ?
C13 H13 1.0000 . ?
C14 C15 1.527(5) . ?
C14 H14A 0.9900 . ?
C14 H14B 0.9900 . ?
C15 C16 1.516(5) . ?
C15 H15A 0.9900 . ?
C15 H15B 0.9900 . ?
C16 C17 1.522(5) . ?
C16 H16A 0.9900 . ?
C16 H16B 0.9900 . ?
C17 C18 1.536(5) . ?
C17 H17A 0.9900 . ?
C17 H17B 0.9900 . ?
C18 H18 1.0000 . ?
C19 C24 1.386(5) . ?
C19 C20 1.410(5) . ?
C20 C21 1.421(5) . ?
C21 C22 1.393(5) . ?
C21 C26 1.545(5) . ?
C22 C23 1.388(5) . ?
C22 H22 0.9500 . ?
C23 C24 1.382(5) . ?
C23 C25 1.514(5) . ?
C24 H24 0.9500 . ?
C25 H25A 0.9800 . ?
C25 H25B 0.9800 . ?
C25 H25C 0.9800 . ?
C26 C29 1.533(5) . ?
C26 C27 1.537(6) . ?
C26 C28 1.539(5) . ?
C27 H27A 0.9800 . ?
C27 H27B 0.9800 . ?
C27 H27C 0.9800 . ?
C28 H28A 0.9800 . ?
C28 H28B 0.9800 . ?
C28 H28C 0.9800 . ?
C29 H29A 0.9800 . ?
C29 H29B 0.9800 . ?
C29 H29C 0.9800 . ?
C30 H30A 0.9800 . ?
C30 H30B 0.9800 . ?
C30 H30C 0.9800 . ?
C31 C32 1.386(5) . ?
C31 C36 1.417(5) . ?
C32 C33 1.401(5) . ?
C33 C34 1.384(5) . ?
C33 H33 0.9500 . ?
C34 C35 1.392(5) . ?
C34 C37 1.511(5) . ?
C35 C36 1.394(5) . ?
C35 H35 0.9500 . ?
C36 C38 1.546(5) . ?
C37 H37A 0.9800 . ?
C37 H37B 0.9800 . ?
C37 H37C 0.9800 . ?
C38 C39 1.534(5) . ?
C38 C40 1.538(6) . ?
C38 C41 1.544(5) . ?
C39 H39A 0.9800 . ?
C39 H39B 0.9800 . ?
C39 H39C 0.9800 . ?
C40 H40A 0.9800 . ?
C40 H40B 0.9800 . ?
C40 H40C 0.9800 . ?
C41 H41A 0.9800 . ?
C41 H41B 0.9800 . ?
C41 H41C 0.9800 . ?
C42 C43 1.531(5) . ?
C42 C47 1.531(5) . ?
C42 H42 1.0000 . ?
C43 C44 1.526(5) . ?
C43 H43A 0.9900 . ?
C43 H43B 0.9900 . ?
C44 C45 1.534(6) . ?
C44 H44A 0.9900 . ?
C44 H44B 0.9900 . ?
C45 C46 1.519(5) . ?
C45 H45A 0.9900 . ?
C45 H45B 0.9900 . ?
C46 C47 1.540(5) . ?
C46 H46A 0.9900 . ?
C46 H46B 0.9900 . ?
C47 H47 1.0000 . ?
C48 C53 1.394(5) . ?
C48 C49 1.403(5) . ?
C49 C50 1.421(5) . ?
C50 C51 1.395(6) . ?
C50 C55 1.532(6) . ?
C51 C52 1.388(6) . ?
C51 H51 0.9500 . ?
C52 C53 1.386(5) . ?
C52 C54 1.509(5) . ?
C53 H53 0.9500 . ?
C54 H54A 0.9800 . ?
C54 H54B 0.9800 . ?
C54 H54C 0.9800 . ?
C55 C56 1.534(6) . ?
C55 C58 1.536(6) . ?
C55 C57 1.543(7) . ?
C56 H56A 0.9800 . ?
C56 H56B 0.9800 . ?
C56 H56C 0.9800 . ?
C57 H57A 0.9800 . ?
C57 H57B 0.9800 . ?
C57 H57C 0.9800 . ?
C58 H58A 0.9800 . ?
C58 H58B 0.9800 . ?
C58 H58C 0.9800 . ?

loop_
_geom_torsion_atom_site_label_1
_geom_torsion_atom_site_label_2
_geom_torsion_atom_site_label_3
_geom_torsion_atom_site_label_4
_geom_torsion
_geom_torsion_site_symmetry_1
_geom_torsion_site_symmetry_2
_geom_torsion_site_symmetry_3
_geom_torsion_site_symmetry_4
_geom_torsion_publ_flag
C2 O1 Al1 O2 174.4(3) . . . . ?
C2 O1 Al1 C1 54.2(3) . . . . ?
C2 O1 Al1 S2 -97.3(3) . . . . ?
C2 O1 Al1 S1 -28.5(3) . . . . ?
C20 O2 Al1 O1 94.7(3) . . . . ?
C20 O2 Al1 C1 -134.5(3) . . . . ?
C20 O2 Al1 S2 -13.3(3) . . . . ?
C20 O2 Al1 S1 12.5(5) . . . . ?
C19 S2 Al1 O1 -87.71(14) . . . . ?
C18 S2 Al1 O1 19.75(15) . . . . ?
C19 S2 Al1 O2 12.02(14) . . . . ?
C18 S2 Al1 O2 119.48(14) . . . . ?
C19 S2 Al1 C1 119.96(18) . . . . ?
C18 S2 Al1 C1 -132.59(18) . . . . ?
C19 S2 Al1 S1 -158.06(11) . . . . ?
C18 S2 Al1 S1 -50.60(12) . . . . ?
C3 S1 Al1 O1 18.45(14) . . . . ?
C13 S1 Al1 O1 -85.44(15) . . . . ?
C3 S1 Al1 O2 105.4(3) . . . . ?
C13 S1 Al1 O2 1.5(3) . . . . ?
C3 S1 Al1 C1 -105.85(17) . . . . ?
C13 S1 Al1 C1 150.27(17) . . . . ?
C3 S1 Al1 S2 132.07(12) . . . . ?
C13 S1 Al1 S2 28.19(12) . . . . ?
C31 O3 Al2 O4 -179.2(3) . . . . ?
C31 O3 Al2 C30 -54.7(4) . . . . ?
C31 O3 Al2 S4 92.0(3) . . . . ?
C31 O3 Al2 S3 24.2(3) . . . . ?
C49 O4 Al2 O3 -94.8(3) . . . . ?
C49 O4 Al2 C30 132.8(3) . . . . ?
C49 O4 Al2 S4 14.3(3) . . . . ?
C49 O4 Al2 S3 -11.6(5) . . . . ?
C48 S4 Al2 O3 87.67(15) . . . . ?
C47 S4 Al2 O3 -19.72(15) . . . . ?
C48 S4 Al2 O4 -12.82(15) . . . . ?
C47 S4 Al2 O4 -120.21(15) . . . . ?
C48 S4 Al2 C30 -123.84(18) . . . . ?
C47 S4 Al2 C30 128.76(18) . . . . ?
C48 S4 Al2 S3 156.99(12) . . . . ?
C47 S4 Al2 S3 49.59(12) . . . . ?
C32 S3 Al2 O3 -14.26(15) . . . . ?
C42 S3 Al2 O3 89.87(15) . . . . ?
C32 S3 Al2 O4 -102.6(3) . . . . ?
C42 S3 Al2 O4 1.6(3) . . . . ?
C32 S3 Al2 C30 110.41(17) . . . . ?
C42 S3 Al2 C30 -145.46(17) . . . . ?
C32 S3 Al2 S4 -129.50(12) . . . . ?
C42 S3 Al2 S4 -25.37(13) . . . . ?
Al1 O1 C2 C3 28.7(5) . . . . ?
Al1 O1 C2 C7 -152.1(3) . . . . ?
O1 C2 C3 C4 -177.2(3) . . . . ?
C7 C2 C3 C4 3.6(5) . . . . ?
O1 C2 C3 S1 -0.5(5) . . . . ?
C7 C2 C3 S1 -179.7(3) . . . . ?
C13 S1 C3 C4 -97.5(3) . . . . ?
Al1 S1 C3 C4 163.9(3) . . . . ?
C13 S1 C3 C2 85.7(3) . . . . ?
Al1 S1 C3 C2 -12.9(3) . . . . ?
C2 C3 C4 C5 -1.4(5) . . . . ?
S1 C3 C4 C5 -178.1(3) . . . . ?
C3 C4 C5 C6 -1.6(5) . . . . ?
C3 C4 C5 C8 177.0(3) . . . . ?
C4 C5 C6 C7 2.6(5) . . . . ?
C8 C5 C6 C7 -176.0(3) . . . . ?
C5 C6 C7 C2 -0.5(5) . . . . ?
C5 C6 C7 C9 -179.5(3) . . . . ?
O1 C2 C7 C6 178.2(3) . . . . ?
C3 C2 C7 C6 -2.5(5) . . . . ?
O1 C2 C7 C9 -2.7(5) . . . . ?
C3 C2 C7 C9 176.5(3) . . . . ?
C6 C7 C9 C11 -120.4(4) . . . . ?
C2 C7 C9 C11 60.6(4) . . . . ?
C6 C7 C9 C12 -0.1(5) . . . . ?
C2 C7 C9 C12 -179.1(3) . . . . ?
C6 C7 C9 C10 118.7(4) . . . . ?
C2 C7 C9 C10 -60.3(4) . . . . ?
C3 S1 C13 C14 46.8(3) . . . . ?
Al1 S1 C13 C14 136.1(2) . . . . ?
C3 S1 C13 C18 -81.4(3) . . . . ?
Al1 S1 C13 C18 7.9(3) . . . . ?
C18 C13 C14 C15 -56.3(4) . . . . ?
S1 C13 C14 C15 174.5(3) . . . . ?
C13 C14 C15 C16 56.2(4) . . . . ?
C14 C15 C16 C17 -56.3(4) . . . . ?
C15 C16 C17 C18 55.9(4) . . . . ?
C14 C13 C18 C17 55.9(4) . . . . ?
S1 C13 C18 C17 -174.9(2) . . . . ?
C14 C13 C18 S2 176.7(2) . . . . ?
S1 C13 C18 S2 -54.2(3) . . . . ?
C16 C17 C18 C13 -55.2(4) . . . . ?
C16 C17 C18 S2 -172.9(3) . . . . ?
C19 S2 C18 C13 171.8(2) . . . . ?
Al1 S2 C18 C13 77.3(2) . . . . ?
C19 S2 C18 C17 -67.9(3) . . . . ?
Al1 S2 C18 C17 -162.4(2) . . . . ?
C18 S2 C19 C24 79.8(3) . . . . ?
Al1 S2 C19 C24 177.1(3) . . . . ?
C18 S2 C19 C20 -109.1(3) . . . . ?
Al1 S2 C19 C20 -11.8(3) . . . . ?
Al1 O2 C20 C19 8.4(5) . . . . ?
Al1 O2 C20 C21 -173.7(3) . . . . ?
C24 C19 C20 O2 177.1(3) . . . . ?
S2 C19 C20 O2 5.9(4) . . . . ?
C24 C19 C20 C21 -0.9(5) . . . . ?
S2 C19 C20 C21 -172.0(3) . . . . ?
O2 C20 C21 C22 -179.7(3) . . . . ?
C19 C20 C21 C22 -1.8(5) . . . . ?
O2 C20 C21 C26 0.0(5) . . . . ?
C19 C20 C21 C26 177.9(3) . . . . ?
C20 C21 C22 C23 1.7(5) . . . . ?
C26 C21 C22 C23 -178.0(3) . . . . ?
C21 C22 C23 C24 1.1(5) . . . . ?
C21 C22 C23 C25 179.3(3) . . . . ?
C22 C23 C24 C19 -3.8(5) . . . . ?
C25 C23 C24 C19 177.9(3) . . . . ?
C20 C19 C24 C23 3.8(5) . . . . ?
S2 C19 C24 C23 174.4(3) . . . . ?
C22 C21 C26 C29 0.8(5) . . . . ?
C20 C21 C26 C29 -179.0(3) . . . . ?
C22 C21 C26 C27 -118.8(4) . . . . ?
C20 C21 C26 C27 61.4(4) . . . . ?
C22 C21 C26 C28 119.1(4) . . . . ?
C20 C21 C26 C28 -60.7(4) . . . . ?
Al2 O3 C31 C32 -26.3(5) . . . . ?
Al2 O3 C31 C36 153.1(3) . . . . ?
O3 C31 C32 C33 178.3(3) . . . . ?
C36 C31 C32 C33 -1.1(5) . . . . ?
O3 C31 C32 S3 3.3(5) . . . . ?
C36 C31 C32 S3 -176.1(3) . . . . ?
C42 S3 C32 C31 -90.4(3) . . . . ?
Al2 S3 C32 C31 8.6(3) . . . . ?
C42 S3 C32 C33 94.5(3) . . . . ?
Al2 S3 C32 C33 -166.6(3) . . . . ?
C31 C32 C33 C34 1.0(5) . . . . ?
S3 C32 C33 C34 176.0(3) . . . . ?
C32 C33 C34 C35 -0.6(5) . . . . ?
C32 C33 C34 C37 179.2(3) . . . . ?
C33 C34 C35 C36 0.5(5) . . . . ?
C37 C34 C35 C36 -179.4(3) . . . . ?
C34 C35 C36 C31 -0.7(5) . . . . ?
C34 C35 C36 C38 179.7(3) . . . . ?
O3 C31 C36 C35 -178.5(3) . . . . ?
C32 C31 C36 C35 1.0(5) . . . . ?
O3 C31 C36 C38 1.1(5) . . . . ?
C32 C31 C36 C38 -179.5(3) . . . . ?
C35 C36 C38 C39 -1.9(5) . . . . ?
C31 C36 C38 C39 178.5(3) . . . . ?
C35 C36 C38 C40 117.8(4) . . . . ?
C31 C36 C38 C40 -61.8(4) . . . . ?
C35 C36 C38 C41 -121.0(4) . . . . ?
C31 C36 C38 C41 59.4(4) . . . . ?
C32 S3 C42 C43 -50.4(3) . . . . ?
Al2 S3 C42 C43 -139.6(2) . . . . ?
C32 S3 C42 C47 77.0(3) . . . . ?
Al2 S3 C42 C47 -12.2(3) . . . . ?
C47 C42 C43 C44 54.6(4) . . . . ?
S3 C42 C43 C44 -178.0(3) . . . . ?
C42 C43 C44 C45 -55.6(4) . . . . ?
C43 C44 C45 C46 57.3(4) . . . . ?
C44 C45 C46 C47 -56.7(4) . . . . ?
C43 C42 C47 C46 -54.1(4) . . . . ?
S3 C42 C47 C46 178.4(2) . . . . ?
C43 C42 C47 S4 -174.5(3) . . . . ?
S3 C42 C47 S4 58.0(3) . . . . ?
C45 C46 C47 C42 54.9(4) . . . . ?
C45 C46 C47 S4 171.7(3) . . . . ?
C48 S4 C47 C42 -173.6(2) . . . . ?
Al2 S4 C47 C42 -79.3(2) . . . . ?
C48 S4 C47 C46 66.2(3) . . . . ?
Al2 S4 C47 C46 160.5(2) . . . . ?
C47 S4 C48 C53 -77.6(3) . . . . ?
Al2 S4 C48 C53 -175.5(3) . . . . ?
C47 S4 C48 C49 110.3(3) . . . . ?
Al2 S4 C48 C49 12.4(3) . . . . ?
Al2 O4 C49 C48 -9.4(5) . . . . ?
Al2 O4 C49 C50 171.8(3) . . . . ?
C53 C48 C49 O4 -177.9(3) . . . . ?
S4 C48 C49 O4 -6.0(4) . . . . ?
C53 C48 C49 C50 0.9(5) . . . . ?
S4 C48 C49 C50 172.9(3) . . . . ?
O4 C49 C50 C51 -179.8(3) . . . . ?
C48 C49 C50 C51 1.3(5) . . . . ?
O4 C49 C50 C55 1.2(5) . . . . ?
C48 C49 C50 C55 -177.6(3) . . . . ?
C49 C50 C51 C52 -1.5(6) . . . . ?
C55 C50 C51 C52 177.4(4) . . . . ?
C50 C51 C52 C53 -0.6(6) . . . . ?
C50 C51 C52 C54 179.8(4) . . . . ?
C51 C52 C53 C48 2.9(5) . . . . ?
C54 C52 C53 C48 -177.5(3) . . . . ?
C49 C48 C53 C52 -3.1(5) . . . . ?
S4 C48 C53 C52 -174.6(3) . . . . ?
C51 C50 C55 C56 -119.3(4) . . . . ?
C49 C50 C55 C56 59.6(5) . . . . ?
C51 C50 C55 C58 -0.2(6) . . . . ?
C49 C50 C55 C58 178.6(4) . . . . ?
C51 C50 C55 C57 118.9(4) . . . . ?
C49 C50 C55 C57 -62.2(5) . . . . ?

loop_
_platon_squeeze_void_nr
_platon_squeeze_void_average_x
_platon_squeeze_void_average_y
_platon_squeeze_void_average_z
_platon_squeeze_void_volume
_platon_squeeze_void_count_electrons
1 0.250 0.750 0.410 492.2 176.2
2 0.250 0.250 0.336 204.3 85.8
3 0.750 0.250 0.589 492.2 176.1
4 0.750 0.750 0.664 204.2 85.9
